data_1518906
loop_
_publ_author_name
'Sbargoud, Kamal'
'Mamada, Masashi'
'Marrot, J\'er\^ome'
'Tokito, Shizuo'
'Yassar, Abderrahim'
'Frigoli, Michel'

_publ_section_title
;
 Diindeno[1,2-b:2&#x2032;,1&#x2032;-n]perylene: a closed shell related
 Chichibabin's hydrocarbon, the synthesis, molecular packing, electronic
 and charge transport properties
;
_journal_issue 6
_journal_name_full 'Chem. Sci.'
_journal_page_first 3402
_journal_paper_doi 10.1039/C5SC00652J
_journal_volume 6
_journal_year 2015
_chemical_formula_sum 'C34 H18 O2'
_chemical_formula_weight 458.48
_space_group_crystal_system monoclinic
_space_group_IT_number 5
_space_group_name_Hall 'C 2y'
_space_group_name_H-M_alt 'C 1 2 1'
_symmetry_space_group_name_Hall 'C 2y'
_symmetry_space_group_name_H-M 'C 1 2 1'
_atom_sites_solution_hydrogens geom
_audit_creation_method SHELXL-2014/7
_audit_update_record
;
2015-02-17 deposited with the CCDC.
2015-03-26 downloaded from the CCDC.
;
_cell_angle_alpha 90
_cell_angle_beta 103.472(8)
_cell_angle_gamma 90
_cell_formula_units_Z 2
_cell_length_a 13.707(2)
_cell_length_b 6.3468(10)
_cell_length_c 13.269(3)
_cell_measurement_reflns_used 3717
_cell_measurement_temperature 296(2)
_cell_measurement_theta_max 29.47
_cell_measurement_theta_min 3.06
_cell_volume 1122.6(4)
_computing_cell_refinement 'Bruker SAINT'
_computing_data_collection 'Bruker APEX2'
_computing_data_reduction 'Bruker SAINT'
_computing_molecular_graphics 'Bruker SHELXTL'
_computing_publication_material 'Bruker SHELXTL'
_computing_structure_refinement 'SHELXL-2014/7 (Sheldrick, 2014)'
_computing_structure_solution 'SHELXS-97 (Sheldrick 2008)'
_diffrn_ambient_temperature 296(2)
_diffrn_measured_fraction_theta_full 1.000
_diffrn_measured_fraction_theta_max 1.000
_diffrn_measurement_device_type 'Bruker APEX-II CCD'
_diffrn_measurement_method '\f and \w scans'
_diffrn_radiation_type MoK\a
_diffrn_radiation_wavelength 0.71073
_diffrn_reflns_av_R_equivalents 0.0326
_diffrn_reflns_av_unetI/netI 0.0296
_diffrn_reflns_Laue_measured_fraction_full 1.000
_diffrn_reflns_Laue_measured_fraction_max 1.000
_diffrn_reflns_limit_h_max 16
_diffrn_reflns_limit_h_min -16
_diffrn_reflns_limit_k_max 6
_diffrn_reflns_limit_k_min -7
_diffrn_reflns_limit_l_max 15
_diffrn_reflns_limit_l_min -15
_diffrn_reflns_number 6280
_diffrn_reflns_point_group_measured_fraction_full 0.944
_diffrn_reflns_point_group_measured_fraction_max 0.944
_diffrn_reflns_theta_full 24.984
_diffrn_reflns_theta_max 24.984
_diffrn_reflns_theta_min 1.578
_diffrn_source 'fine-focus sealed tube'
_exptl_absorpt_coefficient_mu 0.083
_exptl_absorpt_correction_type multi-scan
_exptl_absorpt_process_details 'SADABS (Sheldrick, V2.10)'
_exptl_crystal_colour yellow
_exptl_crystal_density_diffrn 1.356
_exptl_crystal_description parallelepiped
_exptl_crystal_F_000 476
_exptl_crystal_size_max 0.240
_exptl_crystal_size_mid 0.200
_exptl_crystal_size_min 0.120
_exptl_transmission_factor_max 0.7460
_exptl_transmission_factor_min 0.7182
_refine_diff_density_max 0.741
_refine_diff_density_min -0.799
_refine_diff_density_rms 0.362
_refine_ls_abs_structure_details
; 
 Flack x determined using 700 quotients [(I+)-(I-)]/[(I+)+(I-)] 
 (Parsons, Flack and Wagner, Acta Cryst. B69 (2013) 249-259). 
;
_refine_ls_abs_structure_Flack 1.4(8)
_refine_ls_extinction_method none
_refine_ls_goodness_of_fit_ref 1.206
_refine_ls_hydrogen_treatment constr
_refine_ls_matrix_type full
_refine_ls_number_parameters 165
_refine_ls_number_reflns 1865
_refine_ls_number_restraints 1
_refine_ls_restrained_S_all 1.205
_refine_ls_R_factor_all 0.0409
_refine_ls_R_factor_gt 0.0302
_refine_ls_shift/su_max 0.000
_refine_ls_shift/su_mean 0.000
_refine_ls_structure_factor_coef Fsqd
_refine_ls_weighting_details 'w=1/[\s^2^(Fo^2^)+(0.0650P)^2^+0.0052P] where P=(Fo^2^+2Fc^2^)/3'
_refine_ls_weighting_scheme calc
_refine_ls_wR_factor_gt 0.0873
_refine_ls_wR_factor_ref 0.1011
_reflns_Friedel_coverage 0.717
_reflns_Friedel_fraction_full 0.875
_reflns_Friedel_fraction_max 0.875
_reflns_number_gt 1772
_reflns_number_total 1865
_reflns_threshold_expression 'I > 2\s(I)'
_cod_data_source_file c5sc00652j2.cif
_cod_data_source_block 6
_cod_depositor_comments 'Adding full bibliography for 1518906--1518908.cif.'
_cod_original_cell_volume 1122.5(3)
_cod_database_code 1518906
_shelx_shelxl_version_number 2014/7
_shelx_space_group_comment
; 
The symmetry employed for this shelxl refinement is uniquely defined 
by the following loop, which should always be used as a source of 
symmetry information in preference to the above space-group names. 
They are only intended as comments. 
;
_shelx_estimated_absorpt_t_min 0.980
_shelx_estimated_absorpt_t_max 0.990
_exptl_absorpt_special_details 'Blessing, Acta Cryst. (1995) A51, 33-38'

loop_
_space_group_symop_operation_xyz
'x, y, z'
'-x, y, -z'
'x+1/2, y+1/2, z'
'-x+1/2, y+1/2, -z'

loop_
_atom_site_label
_atom_site_type_symbol
_atom_site_fract_x
_atom_site_fract_y
_atom_site_fract_z
_atom_site_U_iso_or_equiv
_atom_site_adp_type
_atom_site_occupancy
_atom_site_site_symmetry_order
_atom_site_calc_flag
_atom_site_refinement_flags_posn
_atom_site_refinement_flags_adp
O1 O 0.59289(12) 0.6418(4) 0.72417(15) 0.0559(6) Uani 1 1 d . .
C2 C 0.67221(17) 0.5586(4) 0.72266(18) 0.0354(6) Uani 1 1 d . .
C3 C 0.68576(17) 0.3610(4) 0.66623(17) 0.0359(6) Uani 1 1 d . .
C4 C 0.6147(2) 0.2287(5) 0.6078(2) 0.0464(7) Uani 1 1 d . .
H4 H 0.5466 0.2575 0.5973 0.056 Uiso 1 1 calc R U
C5 C 0.6486(2) 0.0504(5) 0.5651(2) 0.0503(7) Uani 1 1 d . .
H5 H 0.6024 -0.0409 0.5248 0.060 Uiso 1 1 calc R U
C6 C 0.7500(2) 0.0075(4) 0.58167(19) 0.0471(7) Uani 1 1 d . .
H6 H 0.7709 -0.1115 0.5516 0.056 Uiso 1 1 calc R U
C7 C 0.82136(19) 0.1388(4) 0.64240(18) 0.0399(6) Uani 1 1 d . .
H7 H 0.8894 0.1081 0.6543 0.048 Uiso 1 1 calc R U
C8 C 0.78801(17) 0.3159(4) 0.68443(16) 0.0331(6) Uani 1 1 d . .
C9 C 0.84289(16) 0.4803(4) 0.75420(16) 0.0322(5) Uani 1 1 d . .
C10 C 0.94599(17) 0.4980(4) 0.79823(18) 0.0400(6) Uani 1 1 d . .
H10 H 0.9913 0.4042 0.7804 0.048 Uiso 1 1 calc R U
C11 C 0.97821(16) 0.6556(5) 0.86776(18) 0.0385(6) Uani 1 1 d . .
H11 H 1.0463 0.6649 0.8987 0.046 Uiso 1 1 calc R U
C12 C 0.91216(15) 0.8063(4) 0.89496(17) 0.0311(5) Uani 1 1 d . .
C13 C 0.94636(16) 0.9679(4) 0.96953(16) 0.0321(6) Uani 1 1 d . .
C14 C 0.88085(17) 1.1197(4) 0.98558(18) 0.0370(6) Uani 1 1 d . .
H14 H 0.9035 1.2263 1.0334 0.044 Uiso 1 1 calc R U
C15 C 0.77922(17) 1.1172(4) 0.93073(19) 0.0375(6) Uani 1 1 d . .
H15 H 0.7366 1.2251 0.9409 0.045 Uiso 1 1 calc R U
C16 C 0.74311(16) 0.9592(4) 0.86329(17) 0.0335(6) Uani 1 1 d . .
H16 H 0.6756 0.9573 0.8293 0.040 Uiso 1 1 calc R U
C17 C 0.80758(15) 0.7976(4) 0.84453(16) 0.0291(5) Uani 1 1 d . .
C18 C 0.77598(16) 0.6258(4) 0.77719(17) 0.0313(5) Uani 1 1 d . .

loop_
_atom_site_aniso_label
_atom_site_aniso_U_11
_atom_site_aniso_U_22
_atom_site_aniso_U_33
_atom_site_aniso_U_23
_atom_site_aniso_U_13
_atom_site_aniso_U_12
O1 0.0249(9) 0.0619(13) 0.0756(13) -0.0220(11) 0.0012(8) 0.0074(10)
C2 0.0282(12) 0.0404(15) 0.0352(12) -0.0002(10) 0.0023(9) 0.0041(11)
C3 0.0324(12) 0.0405(15) 0.0323(12) 0.0001(11) 0.0022(10) 0.0019(11)
C4 0.0368(14) 0.0510(16) 0.0476(15) -0.0034(13) 0.0021(11) -0.0018(12)
C5 0.0496(17) 0.0493(17) 0.0472(15) -0.0093(13) 0.0013(12) -0.0076(13)
C6 0.0599(16) 0.0404(16) 0.0389(13) -0.0057(12) 0.0075(11) 0.0051(14)
C7 0.0416(13) 0.0393(14) 0.0375(13) -0.0021(12) 0.0069(10) 0.0069(13)
C8 0.0320(11) 0.0366(13) 0.0289(11) 0.0000(10) 0.0037(9) 0.0032(11)
C9 0.0280(11) 0.0375(13) 0.0300(11) -0.0006(11) 0.0040(9) 0.0055(11)
C10 0.0284(12) 0.0454(16) 0.0445(13) -0.0051(13) 0.0050(10) 0.0107(12)
C11 0.0226(10) 0.0459(15) 0.0437(14) -0.0065(12) 0.0010(9) 0.0054(12)
C12 0.0251(11) 0.0353(12) 0.0317(11) 0.0042(10) 0.0040(9) 0.0027(10)
C13 0.0299(13) 0.0338(13) 0.0312(12) 0.0033(10) 0.0042(9) 0.0008(11)
C14 0.0329(12) 0.0355(14) 0.0400(13) -0.0032(11) 0.0034(10) 0.0017(12)
C15 0.0319(12) 0.0356(14) 0.0443(13) -0.0009(11) 0.0078(10) 0.0097(11)
C16 0.0229(11) 0.0391(13) 0.0372(12) 0.0029(10) 0.0040(9) 0.0056(10)
C17 0.0267(11) 0.0327(12) 0.0270(10) 0.0024(10) 0.0043(8) 0.0018(10)
C18 0.0247(11) 0.0357(13) 0.0321(11) 0.0011(10) 0.0039(9) 0.0026(10)

loop_
_atom_type_symbol
_atom_type_description
_atom_type_scat_dispersion_real
_atom_type_scat_dispersion_imag
_atom_type_scat_source
C C 0.0033 0.0016 'International Tables Vol C Tables 4.2.6.8 and 6.1.1.4'
H H 0.0000 0.0000 'International Tables Vol C Tables 4.2.6.8 and 6.1.1.4'
O O 0.0106 0.0060 'International Tables Vol C Tables 4.2.6.8 and 6.1.1.4'

loop_
_geom_angle_atom_site_label_1
_geom_angle_atom_site_label_2
_geom_angle_atom_site_label_3
_geom_angle
_geom_angle_site_symmetry_3
O1 C2 C3 126.2(2) .
O1 C2 C18 128.4(2) .
C3 C2 C18 105.40(19) .
C4 C3 C8 121.4(2) .
C4 C3 C2 129.7(2) .
C8 C3 C2 108.8(2) .
C3 C4 C5 117.7(3) .
C3 C4 H4 121.1 .
C5 C4 H4 121.1 .
C6 C5 C4 120.9(3) .
C6 C5 H5 119.6 .
C4 C5 H5 119.6 .
C5 C6 C7 121.3(3) .
C5 C6 H6 119.3 .
C7 C6 H6 119.3 .
C8 C7 C6 117.9(2) .
C8 C7 H7 121.0 .
C6 C7 H7 121.0 .
C7 C8 C3 120.8(2) .
C7 C8 C9 131.3(2) .
C3 C8 C9 107.9(2) .
C18 C9 C10 120.7(2) .
C18 C9 C8 110.00(19) .
C10 C9 C8 129.3(2) .
C11 C10 C9 118.5(2) .
C11 C10 H10 120.8 .
C9 C10 H10 120.8 .
C10 C11 C12 122.8(2) .
C10 C11 H11 118.6 .
C12 C11 H11 118.6 .
C11 C12 C13 122.3(2) .
C11 C12 C17 118.8(2) .
C13 C12 C17 118.8(2) .
C14 C13 C12 119.5(2) .
C14 C13 C13 120.77(18) 2_757
C12 C13 C13 119.68(17) 2_757
C13 C14 C15 121.1(2) .
C13 C14 H14 119.5 .
C15 C14 H14 119.5 .
C16 C15 C14 120.7(2) .
C16 C15 H15 119.6 .
C14 C15 H15 119.6 .
C15 C16 C17 120.3(2) .
C15 C16 H16 119.8 .
C17 C16 H16 119.8 .
C18 C17 C16 124.03(19) .
C18 C17 C12 116.77(19) .
C16 C17 C12 119.2(2) .
C9 C18 C17 122.21(19) .
C9 C18 C2 107.9(2) .
C17 C18 C2 129.9(2) .

loop_
_geom_bond_atom_site_label_1
_geom_bond_atom_site_label_2
_geom_bond_distance
_geom_bond_site_symmetry_2
O1 C2 1.213(3) .
C2 C3 1.494(3) .
C2 C18 1.500(3) .
C3 C4 1.379(4) .
C3 C8 1.395(3) .
C4 C5 1.393(4) .
C4 H4 0.9300 .
C5 C6 1.383(4) .
C5 H5 0.9300 .
C6 C7 1.390(4) .
C6 H6 0.9300 .
C7 C8 1.379(4) .
C7 H7 0.9300 .
C8 C9 1.479(3) .
C9 C18 1.384(3) .
C9 C10 1.402(3) .
C10 C11 1.363(4) .
C10 H10 0.9300 .
C11 C12 1.420(3) .
C11 H11 0.9300 .
C12 C13 1.426(3) .
C12 C17 1.435(3) .
C13 C14 1.367(3) .
C13 C13 1.504(4) 2_757
C14 C15 1.413(3) .
C14 H14 0.9300 .
C15 C16 1.358(4) .
C15 H15 0.9300 .
C16 C17 1.413(3) .
C16 H16 0.9300 .
C17 C18 1.413(3) .
